data_7119892
loop_
_publ_author_name
'Eymann, L\'eonard Y M'
'Scopelliti, Rosario'
'Fadaei, Farzaneh T.'
'Cecot, Giacomo'
'Solari, Euro'
'Severin, Kay'

_publ_section_title
;
 Fixation of nitrous oxide by mesoionic and carbanionic N-heterocyclic
 carbenes.
;
_journal_issue 31
_journal_name_full 'Chemical communications (Cambridge, England)'
_journal_page_first 4331
_journal_page_last 4334
_journal_paper_doi 10.1039/c7cc01592e
_journal_volume 53
_journal_year 2017
_chemical_formula_moiety 'C31 H43 Li N6 O3, C4 H8 O'
_chemical_formula_sum 'C35 H51 Li N6 O4'
_chemical_formula_weight 626.75
_chemical_name_systematic 1_LE-5-11
_chemical_properties_physical ', Heat-sensitive'
_space_group_crystal_system monoclinic
_space_group_IT_number 14
_space_group_name_Hall '-P 2yn'
_space_group_name_H-M_alt 'P 1 21/n 1'
_symmetry_space_group_name_Hall '-P 2yn'
_symmetry_space_group_name_H-M 'P 1 21/n 1'
_atom_sites_solution_hydrogens geom
_atom_sites_solution_primary direct
_atom_sites_solution_secondary difmap
_audit_creation_method SHELXL-2016/6
_audit_update_record
;
2017-02-15 deposited with the CCDC.
2017-03-28 downloaded from the CCDC.
;
_cell_angle_alpha 90
_cell_angle_beta 112.0396(9)
_cell_angle_gamma 90
_cell_formula_units_Z 4
_cell_length_a 15.33916(12)
_cell_length_b 15.62771(7)
_cell_length_c 15.99955(12)
_cell_measurement_reflns_used 18459
_cell_measurement_temperature 100(2)
_cell_measurement_theta_max 28.8620
_cell_measurement_theta_min 1.5740
_cell_volume 3555.08(5)
_computing_cell_refinement 'CrysAlisPro 1.171.38.41 (Rigaku OD, 2015)'
_computing_data_collection 'CrysAlisPro 1.171.38.41 (Rigaku OD, 2015)'
_computing_data_reduction 'CrysAlisPro 1.171.38.41 (Rigaku OD, 2015)'
_computing_molecular_graphics 'Olex2 (Dolomanov et al., 2009)'
_computing_publication_material 'CIFTAB (Sheldrick, 2016)'
_computing_structure_refinement 'SHELXL-2016/6 (Sheldrick, 2016)'
_computing_structure_solution 'SHELXT (Sheldrick, 2015)'
_diffrn_ambient_temperature 100(2)
_diffrn_measured_fraction_theta_full 0.946
_diffrn_measured_fraction_theta_max 0.946
_diffrn_measurement_device_type 'Pilatus 2M Pixel Detector(Dectris)'
_diffrn_measurement_method 'Omega Scans'
_diffrn_radiation_monochromator Si(111)
_diffrn_radiation_probe x-ray
_diffrn_radiation_type synchrotron
_diffrn_radiation_wavelength 0.7129
_diffrn_reflns_av_R_equivalents 0.0241
_diffrn_reflns_av_unetI/netI 0.0072
_diffrn_reflns_Laue_measured_fraction_full 0.946
_diffrn_reflns_Laue_measured_fraction_max 0.946
_diffrn_reflns_limit_h_max 18
_diffrn_reflns_limit_h_min -18
_diffrn_reflns_limit_k_max 18
_diffrn_reflns_limit_k_min -18
_diffrn_reflns_limit_l_max 18
_diffrn_reflns_limit_l_min -18
_diffrn_reflns_number 131249
_diffrn_reflns_point_group_measured_fraction_full 0.946
_diffrn_reflns_point_group_measured_fraction_max 0.946
_diffrn_reflns_theta_full 24.793
_diffrn_reflns_theta_max 24.793
_diffrn_reflns_theta_min 1.573
_diffrn_source synchrotron
_diffrn_source_details 'synchrotron radiation'
_diffrn_source_type 'ESRF beamline SNBL'
_exptl_absorpt_coefficient_mu 0.077
_exptl_absorpt_correction_T_max 1.00000
_exptl_absorpt_correction_T_min 0.94379
_exptl_absorpt_correction_type multi-scan
_exptl_absorpt_process_details
;
CrysAlisPro 1.171.38.41 (Rigaku Oxford Diffraction, 2015)
Empirical absorption correction using spherical harmonics,
implemented in SCALE3 ABSPACK scaling algorithm.
;
_exptl_crystal_colour yellow
_exptl_crystal_density_diffrn 1.171
_exptl_crystal_description plate
_exptl_crystal_F_000 1352
_exptl_crystal_size_max 0.300
_exptl_crystal_size_mid 0.250
_exptl_crystal_size_min 0.050
_refine_diff_density_max 0.577
_refine_diff_density_min -0.278
_refine_diff_density_rms 0.040
_refine_ls_extinction_coef 0.0022(5)
_refine_ls_extinction_expression Fc^*^=kFc[1+0.001xFc^2^\l^3^/sin(2\q)]^-1/4^
_refine_ls_extinction_method 'SHELXL-2016/6 (Sheldrick 2016)'
_refine_ls_goodness_of_fit_ref 1.045
_refine_ls_hydrogen_treatment constr
_refine_ls_matrix_type full
_refine_ls_number_parameters 463
_refine_ls_number_reflns 5741
_refine_ls_number_restraints 19
_refine_ls_restrained_S_all 1.058
_refine_ls_R_factor_all 0.0456
_refine_ls_R_factor_gt 0.0445
_refine_ls_shift/su_max 0.000
_refine_ls_shift/su_mean 0.000
_refine_ls_structure_factor_coef Fsqd
_refine_ls_weighting_details 'w=1/[\s^2^(Fo^2^)+(0.0658P)^2^+1.9855P] where P=(Fo^2^+2Fc^2^)/3'
_refine_ls_weighting_scheme calc
_refine_ls_wR_factor_gt 0.1224
_refine_ls_wR_factor_ref 0.1233
_reflns_Friedel_coverage 0.000
_reflns_number_gt 5509
_reflns_number_total 5741
_reflns_threshold_expression 'I > 2\s(I)'
_cod_data_source_file c7cc01592e2.cif
_cod_data_source_block shelx
_cod_depositor_comments 'Adding full bibliography for 7119887--7119892.cif.'
_cod_database_code 7119892
_shelx_shelxl_version_number 2016/6
_shelx_space_group_comment
;
The symmetry employed for this shelxl refinement is uniquely defined
by the following loop, which should always be used as a source of
symmetry information in preference to the above space-group names.
They are only intended as comments.
;

loop_
_space_group_symop_operation_xyz
'x, y, z'
'-x+1/2, y+1/2, -z+1/2'
'-x, -y, -z'
'x-1/2, -y-1/2, z-1/2'

loop_
_atom_site_label
_atom_site_type_symbol
_atom_site_fract_x
_atom_site_fract_y
_atom_site_fract_z
_atom_site_U_iso_or_equiv
_atom_site_adp_type
_atom_site_occupancy
_atom_site_site_symmetry_order
_atom_site_calc_flag
_atom_site_refinement_flags_posn
_atom_site_refinement_flags_adp
_atom_site_refinement_flags_occupancy
_atom_site_disorder_assembly
_atom_site_disorder_group
Li1 Li 0.52143(19) 0.46481(16) 0.92450(17) 0.0278(6) Uani 1 1 d . . . . .
O1 O 0.05124(7) 0.05973(7) 0.55328(7) 0.0267(3) Uani 1 1 d . . . . .
O2 O 0.44000(8) 0.39049(8) 0.83296(8) 0.0373(3) Uani 1 1 d D . . . .
O3 O 0.62520(8) 0.51690(8) 0.90376(9) 0.0397(3) Uani 1 1 d D . . . .
O4 O 0.71367(10) 0.31500(9) 0.68808(10) 0.0502(4) Uani 1 1 d D . . . .
N1 N 0.20801(9) 0.25068(8) 0.70104(8) 0.0222(3) Uani 1 1 d . . . . .
N2 N 0.31325(8) 0.21888(7) 0.64527(8) 0.0196(3) Uani 1 1 d . . . . .
N3 N 0.16839(9) 0.14393(8) 0.57891(8) 0.0212(3) Uani 1 1 d . . . . .
N4 N 0.11149(9) 0.10691(8) 0.61115(8) 0.0234(3) Uani 1 1 d . . . . .
N5A N 0.44370(11) 0.30821(10) 0.72260(11) 0.0276(4) Uani 0.828(3) 1 d D . P A 1
N6A N 0.48672(12) 0.36297(11) 0.78461(12) 0.0338(5) Uani 0.828(3) 1 d D . P A 1
N5B N 0.2871(5) 0.3488(5) 0.8163(5) 0.032(2) Uani 0.172(3) 1 d D . P A 2
N6B N 0.3656(4) 0.3918(6) 0.8582(6) 0.040(2) Uani 0.172(3) 1 d D . P A 2
C1 C 0.22609(10) 0.20011(9) 0.64102(9) 0.0197(3) Uani 1 1 d . . . . .
C2 C 0.35364(11) 0.28238(9) 0.71130(10) 0.0226(3) Uani 1 1 d D . . . .
H2 H 0.414593 0.306727 0.728136 0.027 Uiso 0.172(3) 1 calc R U P A 2
C3 C 0.28720(11) 0.30162(10) 0.74595(10) 0.0246(3) Uani 1 1 d D . . . .
H3 H 0.293397 0.342141 0.792095 0.030 Uiso 0.828(3) 1 calc R U P A 1
C4 C 0.11867(11) 0.26204(9) 0.71124(10) 0.0231(3) Uani 1 1 d . . . . .
C5 C 0.04638(11) 0.30554(9) 0.64314(10) 0.0240(3) Uani 1 1 d . . . . .
C6 C -0.03574(11) 0.32156(10) 0.65877(11) 0.0268(3) Uani 1 1 d . . . . .
H6 H -0.086180 0.350978 0.614336 0.032 Uiso 1 1 calc R U . . .
C7 C -0.04534(11) 0.29549(10) 0.73774(11) 0.0289(4) Uani 1 1 d . . . . .
H7 H -0.101510 0.307923 0.747313 0.035 Uiso 1 1 calc R U . . .
C8 C 0.02650(12) 0.25159(11) 0.80233(11) 0.0302(4) Uani 1 1 d . . . . .
H8 H 0.018852 0.233269 0.855783 0.036 Uiso 1 1 calc R U . . .
C9 C 0.11037(11) 0.23353(10) 0.79060(11) 0.0280(4) Uani 1 1 d . . . . .
C10 C 0.05625(12) 0.33502(10) 0.55607(11) 0.0277(4) Uani 1 1 d . . . . .
H10 H 0.100719 0.294606 0.544017 0.033 Uiso 1 1 calc R U . . .
C11 C 0.10091(13) 0.42419(11) 0.56817(12) 0.0363(4) Uani 1 1 d . . . . .
H11A H 0.059483 0.465637 0.580779 0.054 Uiso 1 1 calc R U . . .
H11B H 0.109895 0.440722 0.512860 0.054 Uiso 1 1 calc R U . . .
H11C H 0.161919 0.423215 0.618610 0.054 Uiso 1 1 calc R U . . .
C12 C -0.03588(13) 0.33190(12) 0.47424(12) 0.0377(4) Uani 1 1 d . . . . .
H12A H -0.062937 0.274367 0.468476 0.056 Uiso 1 1 calc R U . . .
H12B H -0.023863 0.345750 0.419784 0.056 Uiso 1 1 calc R U . . .
H12C H -0.080065 0.373582 0.481852 0.056 Uiso 1 1 calc R U . . .
C14 C 0.18753(13) 0.18330(13) 0.86227(12) 0.0390(4) Uani 1 1 d . . . . .
H14 H 0.242182 0.179321 0.842777 0.047 Uiso 1 1 calc R U . . .
C15 C 0.15465(17) 0.09224(15) 0.86925(16) 0.0579(6) Uani 1 1 d . . . . .
H15A H 0.100733 0.094164 0.887960 0.087 Uiso 1 1 calc R U . . .
H15B H 0.206020 0.060104 0.913863 0.087 Uiso 1 1 calc R U . . .
H15C H 0.136119 0.064038 0.810413 0.087 Uiso 1 1 calc R U . . .
C16 C 0.22068(15) 0.23165(18) 0.95259(13) 0.0566(6) Uani 1 1 d . . . . .
H16A H 0.248610 0.286428 0.946124 0.085 Uiso 1 1 calc R U . . .
H16B H 0.267692 0.197230 0.999101 0.085 Uiso 1 1 calc R U . . .
H16C H 0.166846 0.242094 0.970093 0.085 Uiso 1 1 calc R U . . .
C17 C 0.35488(10) 0.18783(9) 0.58310(10) 0.0204(3) Uani 1 1 d . . . . .
C18 C 0.32950(11) 0.22934(9) 0.49958(10) 0.0234(3) Uani 1 1 d . . . . .
C19 C 0.37150(12) 0.19999(10) 0.44098(10) 0.0277(4) Uani 1 1 d . . . . .
H19 H 0.355182 0.225727 0.383309 0.033 Uiso 1 1 calc R U . . .
C20 C 0.43625(12) 0.13426(10) 0.46567(11) 0.0275(4) Uani 1 1 d . . . . .
H20 H 0.464773 0.115866 0.425339 0.033 Uiso 1 1 calc R U . . .
C21 C 0.46003(11) 0.09478(10) 0.54910(11) 0.0256(3) Uani 1 1 d . . . . .
H21 H 0.504844 0.049692 0.565187 0.031 Uiso 1 1 calc R U . . .
C22 C 0.41911(11) 0.12031(9) 0.60961(10) 0.0229(3) Uani 1 1 d . . . . .
C23 C 0.25742(12) 0.30113(10) 0.47052(11) 0.0287(4) Uani 1 1 d . . . . .
H23 H 0.241329 0.316899 0.523592 0.034 Uiso 1 1 calc R U . . .
C24 C 0.16742(13) 0.26956(12) 0.39583(12) 0.0377(4) Uani 1 1 d . . . . .
H24A H 0.181376 0.252971 0.343093 0.057 Uiso 1 1 calc R U . . .
H24B H 0.120442 0.315443 0.379043 0.057 Uiso 1 1 calc R U . . .
H24C H 0.142784 0.220027 0.417488 0.057 Uiso 1 1 calc R U . . .
C25 C 0.29548(15) 0.38144(11) 0.44089(14) 0.0422(5) Uani 1 1 d . . . . .
H25A H 0.352315 0.401007 0.490246 0.063 Uiso 1 1 calc R U . . .
H25B H 0.247741 0.426638 0.425391 0.063 Uiso 1 1 calc R U . . .
H25C H 0.310730 0.368029 0.388099 0.063 Uiso 1 1 calc R U . . .
C26 C 0.44026(12) 0.07369(11) 0.69856(11) 0.0312(4) Uani 1 1 d . . . . .
H26 H 0.428723 0.114317 0.741592 0.037 Uiso 1 1 calc R U . . .
C27 C 0.37244(14) -0.00209(14) 0.68402(15) 0.0509(6) Uani 1 1 d . . . . .
H27A H 0.307449 0.018669 0.658487 0.076 Uiso 1 1 calc R U . . .
H27B H 0.383711 -0.030199 0.741899 0.076 Uiso 1 1 calc R U . . .
H27C H 0.382880 -0.043108 0.642377 0.076 Uiso 1 1 calc R U . . .
C28 C 0.54184(12) 0.04273(11) 0.74109(11) 0.0328(4) Uani 1 1 d . . . . .
H28A H 0.551966 -0.003831 0.704696 0.049 Uiso 1 1 calc R U . . .
H28B H 0.554246 0.021971 0.802292 0.049 Uiso 1 1 calc R U . . .
H28C H 0.584546 0.090157 0.743594 0.049 Uiso 1 1 calc R U . . .
C29 C 0.60987(16) 0.59607(14) 0.85711(19) 0.0617(7) Uani 1 1 d D . . . .
H29A H 0.604922 0.642905 0.896764 0.074 Uiso 1 1 calc R U . . .
H29B H 0.550710 0.593921 0.803266 0.074 Uiso 1 1 calc R U . . .
C30 C 0.69158(15) 0.61133(14) 0.82959(17) 0.0541(6) Uani 1 1 d . . . . .
H30A H 0.711308 0.672069 0.837930 0.065 Uiso 1 1 calc R U . . .
H30B H 0.676218 0.595094 0.765835 0.065 Uiso 1 1 calc R U . . .
C31 C 0.76749(15) 0.55355(13) 0.89288(18) 0.0552(6) Uani 1 1 d D . . . .
H31A H 0.802615 0.582404 0.950904 0.066 Uiso 0.759(8) 1 calc R U P B 1
H31B H 0.812182 0.534654 0.865250 0.066 Uiso 0.759(8) 1 calc R U P B 1
H31C H 0.824395 0.586851 0.927956 0.066 Uiso 0.241(8) 1 calc R U P B 2
H31D H 0.784984 0.508172 0.858896 0.066 Uiso 0.241(8) 1 calc R U P B 2
C32A C 0.70936(17) 0.47868(16) 0.9053(2) 0.0318(9) Uani 0.759(8) 1 d D . P B 1
H32A H 0.696272 0.436656 0.855796 0.038 Uiso 0.759(8) 1 calc R U P B 1
H32B H 0.742600 0.449397 0.963516 0.038 Uiso 0.759(8) 1 calc R U P B 1
C32B C 0.7205(4) 0.5138(7) 0.9570(6) 0.048(3) Uani 0.241(8) 1 d D . P B 2
H32C H 0.741705 0.454157 0.973855 0.058 Uiso 0.241(8) 1 calc R U P B 2
H32D H 0.735093 0.548272 1.012527 0.058 Uiso 0.241(8) 1 calc R U P B 2
C33 C 0.62226(13) 0.27867(13) 0.64355(13) 0.0408(4) Uani 1 1 d D . . . .
H33A H 0.597017 0.257942 0.688466 0.049 Uiso 1 1 calc R U . . .
H33B H 0.625592 0.229737 0.605562 0.049 Uiso 1 1 calc R U . . .
C34 C 0.56057(15) 0.34677(15) 0.58675(15) 0.0518(5) Uani 1 1 d . . . . .
H34A H 0.495330 0.341035 0.584152 0.062 Uiso 1 1 calc R U . . .
H34B H 0.560037 0.345483 0.524697 0.062 Uiso 1 1 calc R U . . .
C35 C 0.60610(16) 0.42747(15) 0.6354(2) 0.0632(6) Uani 1 1 d D . . . .
H35A H 0.587510 0.439543 0.687155 0.076 Uiso 0.838(9) 1 calc R U P C 1
H35B H 0.590648 0.477435 0.594361 0.076 Uiso 0.838(9) 1 calc R U P C 1
H35C H 0.562843 0.458069 0.658005 0.076 Uiso 0.162(9) 1 calc R U P C 2
H35D H 0.622279 0.465990 0.594239 0.076 Uiso 0.162(9) 1 calc R U P C 2
C36A C 0.70922(18) 0.40394(15) 0.6662(3) 0.0498(9) Uani 0.838(9) 1 d D U P C 1
H36A H 0.733005 0.414208 0.617428 0.060 Uiso 0.838(9) 1 calc R U P C 1
H36B H 0.747130 0.438047 0.719590 0.060 Uiso 0.838(9) 1 calc R U P C 1
C36B C 0.6961(10) 0.3998(7) 0.7149(10) 0.060(4) Uani 0.162(9) 1 d D U P C 2
H36C H 0.749106 0.438898 0.721904 0.072 Uiso 0.162(9) 1 calc R U P C 2
H36D H 0.685321 0.397945 0.772134 0.072 Uiso 0.162(9) 1 calc R U P C 2

loop_
_atom_site_aniso_label
_atom_site_aniso_U_11
_atom_site_aniso_U_22
_atom_site_aniso_U_33
_atom_site_aniso_U_23
_atom_site_aniso_U_13
_atom_site_aniso_U_12
Li1 0.0305(14) 0.0262(13) 0.0267(13) -0.0019(10) 0.0106(12) 0.0015(11)
O1 0.0251(6) 0.0261(6) 0.0264(6) -0.0029(4) 0.0069(5) -0.0069(4)
O2 0.0325(7) 0.0408(7) 0.0364(7) -0.0116(5) 0.0103(6) -0.0027(5)
O3 0.0337(7) 0.0331(7) 0.0589(8) 0.0172(6) 0.0248(7) 0.0082(5)
O4 0.0369(8) 0.0459(8) 0.0635(9) -0.0043(7) 0.0139(7) -0.0029(6)
N1 0.0215(7) 0.0262(6) 0.0194(6) -0.0025(5) 0.0083(6) -0.0008(5)
N2 0.0200(7) 0.0211(6) 0.0180(6) -0.0009(5) 0.0073(5) -0.0005(5)
N3 0.0215(7) 0.0209(6) 0.0213(6) -0.0008(5) 0.0081(6) -0.0014(5)
N4 0.0223(7) 0.0229(6) 0.0243(7) -0.0006(5) 0.0079(6) -0.0018(5)
N5A 0.0222(9) 0.0317(9) 0.0269(9) -0.0066(7) 0.0071(7) -0.0057(6)
N6A 0.0320(10) 0.0356(10) 0.0318(9) -0.0075(7) 0.0096(8) -0.0026(7)
N5B 0.032(5) 0.036(5) 0.035(5) -0.012(4) 0.019(4) -0.003(3)
N6B 0.036(5) 0.040(5) 0.041(5) -0.015(4) 0.010(4) -0.009(4)
C1 0.0214(8) 0.0202(7) 0.0172(7) 0.0029(5) 0.0070(6) 0.0017(6)
C2 0.0234(8) 0.0236(7) 0.0188(7) -0.0018(6) 0.0056(7) -0.0017(6)
C3 0.0247(9) 0.0271(8) 0.0200(7) -0.0045(6) 0.0060(7) -0.0024(6)
C4 0.0216(8) 0.0247(7) 0.0237(8) -0.0057(6) 0.0094(7) -0.0011(6)
C5 0.0259(9) 0.0194(7) 0.0251(8) -0.0047(6) 0.0080(7) -0.0015(6)
C6 0.0233(8) 0.0247(8) 0.0283(8) -0.0044(6) 0.0051(7) 0.0022(6)
C7 0.0249(9) 0.0302(8) 0.0340(9) -0.0083(7) 0.0137(8) -0.0010(6)
C8 0.0311(9) 0.0357(9) 0.0277(8) -0.0021(7) 0.0156(8) 0.0002(7)
C9 0.0263(9) 0.0334(8) 0.0248(8) -0.0016(6) 0.0102(7) 0.0023(7)
C10 0.0300(9) 0.0255(8) 0.0279(8) 0.0023(6) 0.0112(7) 0.0048(6)
C11 0.0401(10) 0.0314(9) 0.0378(10) 0.0051(7) 0.0152(9) -0.0010(7)
C12 0.0401(11) 0.0416(10) 0.0278(9) 0.0040(7) 0.0088(8) 0.0017(8)
C14 0.0319(10) 0.0609(12) 0.0281(9) 0.0129(8) 0.0157(8) 0.0146(8)
C15 0.0593(14) 0.0633(14) 0.0588(13) 0.0315(11) 0.0311(12) 0.0271(11)
C16 0.0414(12) 0.0995(18) 0.0283(10) 0.0060(11) 0.0122(9) 0.0181(12)
C17 0.0211(8) 0.0212(7) 0.0206(7) -0.0031(6) 0.0099(7) -0.0045(6)
C18 0.0263(8) 0.0215(7) 0.0219(7) -0.0010(6) 0.0084(7) -0.0044(6)
C19 0.0371(10) 0.0266(8) 0.0222(8) 0.0007(6) 0.0144(7) -0.0035(7)
C20 0.0335(9) 0.0276(8) 0.0272(8) -0.0058(6) 0.0179(7) -0.0046(6)
C21 0.0249(8) 0.0241(7) 0.0289(8) -0.0026(6) 0.0116(7) 0.0002(6)
C22 0.0222(8) 0.0240(7) 0.0225(7) -0.0018(6) 0.0083(7) -0.0029(6)
C23 0.0364(10) 0.0268(8) 0.0250(8) 0.0051(6) 0.0137(8) 0.0040(7)
C24 0.0386(11) 0.0408(10) 0.0314(9) 0.0067(7) 0.0105(9) 0.0070(8)
C25 0.0480(12) 0.0293(9) 0.0501(11) 0.0127(8) 0.0194(10) 0.0047(8)
C26 0.0357(10) 0.0344(9) 0.0262(8) 0.0069(7) 0.0149(8) 0.0121(7)
C27 0.0325(10) 0.0599(13) 0.0604(13) 0.0388(11) 0.0177(10) 0.0078(9)
C28 0.0344(10) 0.0308(8) 0.0281(8) 0.0011(7) 0.0059(8) 0.0049(7)
C29 0.0443(12) 0.0495(12) 0.0970(18) 0.0415(12) 0.0331(13) 0.0166(10)
C30 0.0457(12) 0.0451(11) 0.0766(15) 0.0261(11) 0.0287(12) 0.0060(9)
C31 0.0368(11) 0.0440(11) 0.0894(17) 0.0229(11) 0.0290(12) 0.0045(9)
C32A 0.0271(13) 0.0305(13) 0.0390(18) 0.0057(11) 0.0138(12) 0.0046(9)
C32B 0.040(5) 0.043(5) 0.047(6) 0.004(5) -0.002(4) -0.010(4)
C33 0.0383(11) 0.0469(11) 0.0379(10) -0.0021(8) 0.0150(9) -0.0091(8)
C34 0.0430(12) 0.0673(14) 0.0458(11) 0.0098(10) 0.0175(10) -0.0033(10)
C35 0.0499(14) 0.0485(12) 0.0927(18) 0.0108(12) 0.0286(13) 0.0009(10)
C36A 0.0428(14) 0.0412(13) 0.073(2) -0.0119(13) 0.0307(14) -0.0099(10)
C36B 0.057(7) 0.043(6) 0.083(8) -0.002(6) 0.028(7) -0.006(5)

loop_
_atom_type_symbol
_atom_type_description
_atom_type_scat_dispersion_real
_atom_type_scat_dispersion_imag
_atom_type_scat_source
C C 0.0033 0.0016 'International Tables Vol C Tables 4.2.6.8 and 6.1.1.4'
H H 0.0000 0.0000 'International Tables Vol C Tables 4.2.6.8 and 6.1.1.4'
Li Li -0.0003 0.0001 'International Tables Vol C Tables 4.2.6.8 and 6.1.1.4'
N N 0.0061 0.0033 'International Tables Vol C Tables 4.2.6.8 and 6.1.1.4'
O O 0.0106 0.0060 'International Tables Vol C Tables 4.2.6.8 and 6.1.1.4'

loop_
_geom_angle_atom_site_label_1
_geom_angle_atom_site_label_2
_geom_angle_atom_site_label_3
_geom_angle
_geom_angle_site_symmetry_1
_geom_angle_site_symmetry_3
O2 Li1 O3 117.91(14) . .
O2 Li1 O1 110.11(14) . 2_556
O3 Li1 O1 105.89(13) . 2_556
O2 Li1 O1 120.58(14) . 4_666
O3 Li1 O1 112.31(14) . 4_666
O1 Li1 O1 83.27(11) 2_556 4_666
O2 Li1 N6B 32.26(15) . .
O3 Li1 N6B 147.4(2) . .
O1 Li1 N6B 84.5(2) 2_556 .
O1 Li1 N6B 99.5(2) 4_666 .
O2 Li1 N6A 28.24(6) . .
O3 Li1 N6A 91.47(11) . .
O1 Li1 N6A 131.47(13) 2_556 .
O1 Li1 N6A 131.59(13) 4_666 .
O2 Li1 Li1 124.79(17) . 3_667
O3 Li1 Li1 115.93(16) . 3_667
O1 Li1 Li1 41.73(7) 2_556 3_667
O1 Li1 Li1 41.54(7) 4_666 3_667
N6A Li1 Li1 152.51(16) . 3_667
N4 O1 Li1 127.81(12) . 2_546
N4 O1 Li1 133.96(12) . 4_565
Li1 O1 Li1 96.73(11) 2_546 4_565
N6A O2 Li1 107.83(13) . .
N6B O2 Li1 98.3(3) . .
C32B O3 C29 106.4(4) . .
C32A O3 C29 110.36(15) . .
C32B O3 Li1 128.8(3) . .
C32A O3 Li1 128.83(14) . .
C29 O3 Li1 118.37(14) . .
C36A O4 C33 108.43(16) . .
C33 O4 C36B 104.7(6) . .
C1 N1 C3 109.06(12) . .
C1 N1 C4 127.33(12) . .
C3 N1 C4 123.07(12) . .
C1 N2 C2 109.86(12) . .
C1 N2 C17 125.21(12) . .
C2 N2 C17 124.40(12) . .
N4 N3 C1 110.07(11) . .
O1 N4 N3 112.41(12) . .
N6A N5A C2 119.45(15) . .
N5A N6A O2 115.95(16) . .
N5A N6A Li1 159.67(14) . .
N6B N5B C3 114.7(6) . .
N5B N6B O2 123.6(6) . .
N5B N6B Li1 173.0(5) . .
O2 N6B Li1 49.5(2) . .
N2 C1 N1 107.57(12) . .
N2 C1 N3 122.35(12) . .
N1 C1 N3 129.85(13) . .
C3 C2 N5A 138.06(14) . .
C3 C2 N2 105.91(13) . .
N5A C2 N2 116.02(13) . .
C3 C2 H2 127.0 . .
N2 C2 H2 127.0 . .
N5B C3 C2 134.1(3) . .
N5B C3 N1 117.8(3) . .
C2 C3 N1 107.58(13) . .
C2 C3 H3 126.2 . .
N1 C3 H3 126.2 . .
C9 C4 C5 123.04(14) . .
C9 C4 N1 118.41(14) . .
C5 C4 N1 118.44(13) . .
C6 C5 C4 116.79(14) . .
C6 C5 C10 120.94(14) . .
C4 C5 C10 122.27(14) . .
C7 C6 C5 121.46(15) . .
C7 C6 H6 119.3 . .
C5 C6 H6 119.3 . .
C8 C7 C6 120.07(15) . .
C8 C7 H7 120.0 . .
C6 C7 H7 120.0 . .
C7 C8 C9 121.17(15) . .
C7 C8 H8 119.4 . .
C9 C8 H8 119.4 . .
C4 C9 C8 117.44(15) . .
C4 C9 C14 122.66(14) . .
C8 C9 C14 119.89(14) . .
C12 C10 C5 113.34(14) . .
C12 C10 C11 111.33(14) . .
C5 C10 C11 110.58(13) . .
C12 C10 H10 107.1 . .
C5 C10 H10 107.1 . .
C11 C10 H10 107.1 . .
C10 C11 H11A 109.5 . .
C10 C11 H11B 109.5 . .
H11A C11 H11B 109.5 . .
C10 C11 H11C 109.5 . .
H11A C11 H11C 109.5 . .
H11B C11 H11C 109.5 . .
C10 C12 H12A 109.5 . .
C10 C12 H12B 109.5 . .
H12A C12 H12B 109.5 . .
C10 C12 H12C 109.5 . .
H12A C12 H12C 109.5 . .
H12B C12 H12C 109.5 . .
C9 C14 C15 110.55(16) . .
C9 C14 C16 110.13(16) . .
C15 C14 C16 112.99(17) . .
C9 C14 H14 107.7 . .
C15 C14 H14 107.7 . .
C16 C14 H14 107.7 . .
C14 C15 H15A 109.5 . .
C14 C15 H15B 109.5 . .
H15A C15 H15B 109.5 . .
C14 C15 H15C 109.5 . .
H15A C15 H15C 109.5 . .
H15B C15 H15C 109.5 . .
C14 C16 H16A 109.5 . .
C14 C16 H16B 109.5 . .
H16A C16 H16B 109.5 . .
C14 C16 H16C 109.5 . .
H16A C16 H16C 109.5 . .
H16B C16 H16C 109.5 . .
C22 C17 C18 123.42(13) . .
C22 C17 N2 119.06(12) . .
C18 C17 N2 117.50(13) . .
C19 C18 C17 116.99(14) . .
C19 C18 C23 120.12(13) . .
C17 C18 C23 122.86(13) . .
C20 C19 C18 121.01(14) . .
C20 C19 H19 119.5 . .
C18 C19 H19 119.5 . .
C19 C20 C21 120.47(14) . .
C19 C20 H20 119.8 . .
C21 C20 H20 119.8 . .
C20 C21 C22 121.03(14) . .
C20 C21 H21 119.5 . .
C22 C21 H21 119.5 . .
C21 C22 C17 117.06(14) . .
C21 C22 C26 121.24(14) . .
C17 C22 C26 121.63(13) . .
C18 C23 C24 109.90(13) . .
C18 C23 C25 112.41(14) . .
C24 C23 C25 111.07(14) . .
C18 C23 H23 107.8 . .
C24 C23 H23 107.8 . .
C25 C23 H23 107.8 . .
C23 C24 H24A 109.5 . .
C23 C24 H24B 109.5 . .
H24A C24 H24B 109.5 . .
C23 C24 H24C 109.5 . .
H24A C24 H24C 109.5 . .
H24B C24 H24C 109.5 . .
C23 C25 H25A 109.5 . .
C23 C25 H25B 109.5 . .
H25A C25 H25B 109.5 . .
C23 C25 H25C 109.5 . .
H25A C25 H25C 109.5 . .
H25B C25 H25C 109.5 . .
C22 C26 C28 113.11(13) . .
C22 C26 C27 109.46(14) . .
C28 C26 C27 110.08(14) . .
C22 C26 H26 108.0 . .
C28 C26 H26 108.0 . .
C27 C26 H26 108.0 . .
C26 C27 H27A 109.5 . .
C26 C27 H27B 109.5 . .
H27A C27 H27B 109.5 . .
C26 C27 H27C 109.5 . .
H27A C27 H27C 109.5 . .
H27B C27 H27C 109.5 . .
C26 C28 H28A 109.5 . .
C26 C28 H28B 109.5 . .
H28A C28 H28B 109.5 . .
C26 C28 H28C 109.5 . .
H28A C28 H28C 109.5 . .
H28B C28 H28C 109.5 . .
O3 C29 C30 107.59(16) . .
O3 C29 H29A 110.2 . .
C30 C29 H29A 110.2 . .
O3 C29 H29B 110.2 . .
C30 C29 H29B 110.2 . .
H29A C29 H29B 108.5 . .
C29 C30 C31 103.08(16) . .
C29 C30 H30A 111.1 . .
C31 C30 H30A 111.1 . .
C29 C30 H30B 111.1 . .
C31 C30 H30B 111.1 . .
H30A C30 H30B 109.1 . .
C30 C31 C32A 101.71(17) . .
C30 C31 C32B 104.1(3) . .
C30 C31 H31A 111.4 . .
C32A C31 H31A 111.4 . .
C30 C31 H31B 111.4 . .
C32A C31 H31B 111.4 . .
H31A C31 H31B 109.3 . .
C30 C31 H31C 110.9 . .
C32B C31 H31C 110.9 . .
C30 C31 H31D 110.9 . .
C32B C31 H31D 110.9 . .
H31C C31 H31D 109.0 . .
O3 C32A C31 104.34(17) . .
O3 C32A H32A 110.9 . .
C31 C32A H32A 110.9 . .
O3 C32A H32B 110.9 . .
C31 C32A H32B 110.9 . .
H32A C32A H32B 108.9 . .
O3 C32B C31 102.6(5) . .
O3 C32B H32C 111.2 . .
C31 C32B H32C 111.2 . .
O3 C32B H32D 111.2 . .
C31 C32B H32D 111.2 . .
H32C C32B H32D 109.2 . .
O4 C33 C34 107.49(16) . .
O4 C33 H33A 110.2 . .
C34 C33 H33A 110.2 . .
O4 C33 H33B 110.2 . .
C34 C33 H33B 110.2 . .
H33A C33 H33B 108.5 . .
C33 C34 C35 102.59(18) . .
C33 C34 H34A 111.2 . .
C35 C34 H34A 111.2 . .
C33 C34 H34B 111.2 . .
C35 C34 H34B 111.2 . .
H34A C34 H34B 109.2 . .
C34 C35 C36A 100.92(19) . .
C34 C35 C36B 106.7(4) . .
C34 C35 H35A 111.6 . .
C36A C35 H35A 111.6 . .
C34 C35 H35B 111.6 . .
C36A C35 H35B 111.6 . .
H35A C35 H35B 109.4 . .
C34 C35 H35C 110.4 . .
C36B C35 H35C 110.4 . .
C34 C35 H35D 110.4 . .
C36B C35 H35D 110.4 . .
H35C C35 H35D 108.6 . .
O4 C36A C35 105.29(19) . .
O4 C36A H36A 110.7 . .
C35 C36A H36A 110.7 . .
O4 C36A H36B 110.7 . .
C35 C36A H36B 110.7 . .
H36A C36A H36B 108.8 . .
O4 C36B C35 102.7(6) . .
O4 C36B H36C 111.2 . .
C35 C36B H36C 111.2 . .
O4 C36B H36D 111.2 . .
C35 C36B H36D 111.2 . .
H36C C36B H36D 109.1 . .

loop_
_geom_bond_atom_site_label_1
_geom_bond_atom_site_label_2
_geom_bond_distance
_geom_bond_site_symmetry_2
Li1 O2 1.919(3) .
Li1 O3 1.924(3) .
Li1 O1 1.966(3) 2_556
Li1 O1 1.974(3) 4_666
Li1 N6B 2.498(7) .
Li1 N6A 2.633(3) .
Li1 Li1 2.945(5) 3_667
O1 N4 1.2701(16) .
O2 N6A 1.309(2) .
O2 N6B 1.347(5) .
O3 C32B 1.390(6) .
O3 C32A 1.414(2) .
O3 C29 1.418(2) .
O4 C36A 1.429(3) .
O4 C33 1.430(2) .
O4 C36B 1.449(8) .
N1 C1 1.3504(18) .
N1 C3 1.404(2) .
N1 C4 1.4505(19) .
N2 C1 1.3452(19) .
N2 C2 1.4119(19) .
N2 C17 1.4524(18) .
N3 N4 1.3041(17) .
N3 C1 1.3717(19) .
N5A N6A 1.289(2) .
N5A C2 1.384(2) .
N5B N6B 1.321(8) .
N5B C3 1.346(6) .
C2 C3 1.364(2) .
C2 H2 0.9500 .
C3 H3 0.9500 .
C4 C9 1.396(2) .
C4 C5 1.404(2) .
C5 C6 1.396(2) .
C5 C10 1.528(2) .
C6 C7 1.387(2) .
C6 H6 0.9500 .
C7 C8 1.378(2) .
C7 H7 0.9500 .
C8 C9 1.397(2) .
C8 H8 0.9500 .
C9 C14 1.521(2) .
C10 C12 1.525(3) .
C10 C11 1.533(2) .
C10 H10 1.0000 .
C11 H11A 0.9800 .
C11 H11B 0.9800 .
C11 H11C 0.9800 .
C12 H12A 0.9800 .
C12 H12B 0.9800 .
C12 H12C 0.9800 .
C14 C15 1.528(3) .
C14 C16 1.538(3) .
C14 H14 1.0000 .
C15 H15A 0.9800 .
C15 H15B 0.9800 .
C15 H15C 0.9800 .
C16 H16A 0.9800 .
C16 H16B 0.9800 .
C16 H16C 0.9800 .
C17 C22 1.397(2) .
C17 C18 1.403(2) .
C18 C19 1.399(2) .
C18 C23 1.520(2) .
C19 C20 1.380(2) .
C19 H19 0.9500 .
C20 C21 1.389(2) .
C20 H20 0.9500 .
C21 C22 1.395(2) .
C21 H21 0.9500 .
C22 C26 1.521(2) .
C23 C24 1.529(3) .
C23 C25 1.532(2) .
C23 H23 1.0000 .
C24 H24A 0.9800 .
C24 H24B 0.9800 .
C24 H24C 0.9800 .
C25 H25A 0.9800 .
C25 H25B 0.9800 .
C25 H25C 0.9800 .
C26 C28 1.526(2) .
C26 C27 1.535(3) .
C26 H26 1.0000 .
C27 H27A 0.9800 .
C27 H27B 0.9800 .
C27 H27C 0.9800 .
C28 H28A 0.9800 .
C28 H28B 0.9800 .
C28 H28C 0.9800 .
C29 C30 1.495(3) .
C29 H29A 0.9900 .
C29 H29B 0.9900 .
C30 C31 1.520(3) .
C30 H30A 0.9900 .
C30 H30B 0.9900 .
C31 C32A 1.529(3) .
C31 C32B 1.586(7) .
C31 H31A 0.9900 .
C31 H31B 0.9900 .
C31 H31C 0.9900 .
C31 H31D 0.9900 .
C32A H32A 0.9900 .
C32A H32B 0.9900 .
C32B H32C 0.9900 .
C32B H32D 0.9900 .
C33 C34 1.486(3) .
C33 H33A 0.9900 .
C33 H33B 0.9900 .
C34 C35 1.509(3) .
C34 H34A 0.9900 .
C34 H34B 0.9900 .
C35 C36A 1.515(3) .
C35 C36B 1.547(9) .
C35 H35A 0.9900 .
C35 H35B 0.9900 .
C35 H35C 0.9900 .
C35 H35D 0.9900 .
C36A H36A 0.9900 .
C36A H36B 0.9900 .
C36B H36C 0.9900 .
C36B H36D 0.9900 .

loop_
_geom_torsion_atom_site_label_1
_geom_torsion_atom_site_label_2
_geom_torsion_atom_site_label_3
_geom_torsion_atom_site_label_4
_geom_torsion
_geom_torsion_site_symmetry_1
Li1 O1 N4 N3 158.90(14) 2_546
Li1 O1 N4 N3 -3.7(2) 4_565
C1 N3 N4 O1 174.36(11) .
C2 N5A N6A O2 -0.2(3) .
C2 N5A N6A Li1 7.1(5) .
Li1 O2 N6A N5A 176.37(16) .
C3 N5B N6B O2 0.9(13) .
Li1 O2 N6B N5B -179.4(9) .
C2 N2 C1 N1 1.15(16) .
C17 N2 C1 N1 -170.81(12) .
C2 N2 C1 N3 176.17(13) .
C17 N2 C1 N3 4.2(2) .
C3 N1 C1 N2 -1.31(16) .
C4 N1 C1 N2 170.44(13) .
C3 N1 C1 N3 -175.83(14) .
C4 N1 C1 N3 -4.1(2) .
N4 N3 C1 N2 150.86(13) .
N4 N3 C1 N1 -35.3(2) .
N6A N5A C2 C3 4.5(3) .
N6A N5A C2 N2 -176.71(15) .
C1 N2 C2 C3 -0.54(16) .
C17 N2 C2 C3 171.50(13) .
C1 N2 C2 N5A -179.73(13) .
C17 N2 C2 N5A -7.7(2) .
N6B N5B C3 C2 6.2(11) .
N6B N5B C3 N1 176.8(6) .
N2 C2 C3 N5B 171.0(5) .
N5A C2 C3 N1 178.64(18) .
N2 C2 C3 N1 -0.27(16) .
C1 N1 C3 N5B -171.9(4) .
C4 N1 C3 N5B 15.9(5) .
C1 N1 C3 C2 0.99(17) .
C4 N1 C3 C2 -171.19(13) .
C1 N1 C4 C9 114.03(17) .
C3 N1 C4 C9 -75.28(19) .
C1 N1 C4 C5 -69.55(19) .
C3 N1 C4 C5 101.14(17) .
C9 C4 C5 C6 1.5(2) .
N1 C4 C5 C6 -174.77(13) .
C9 C4 C5 C10 -179.02(14) .
N1 C4 C5 C10 4.7(2) .
C4 C5 C6 C7 -0.2(2) .
C10 C5 C6 C7 -179.67(14) .
C5 C6 C7 C8 -1.0(2) .
C6 C7 C8 C9 0.9(2) .
C5 C4 C9 C8 -1.5(2) .
N1 C4 C9 C8 174.69(14) .
C5 C4 C9 C14 177.45(15) .
N1 C4 C9 C14 -6.3(2) .
C7 C8 C9 C4 0.3(2) .
C7 C8 C9 C14 -178.71(16) .
C6 C5 C10 C12 -34.1(2) .
C4 C5 C10 C12 146.41(15) .
C6 C5 C10 C11 91.72(18) .
C4 C5 C10 C11 -87.77(17) .
C4 C9 C14 C15 -113.93(18) .
C8 C9 C14 C15 65.0(2) .
C4 C9 C14 C16 120.51(18) .
C8 C9 C14 C16 -60.5(2) .
C1 N2 C17 C22 -101.72(17) .
C2 N2 C17 C22 87.45(17) .
C1 N2 C17 C18 79.75(18) .
C2 N2 C17 C18 -91.08(17) .
C22 C17 C18 C19 0.3(2) .
N2 C17 C18 C19 178.75(13) .
C22 C17 C18 C23 178.24(14) .
N2 C17 C18 C23 -3.3(2) .
C17 C18 C19 C20 -1.2(2) .
C23 C18 C19 C20 -179.25(14) .
C18 C19 C20 C21 1.0(2) .
C19 C20 C21 C22 0.1(2) .
C20 C21 C22 C17 -1.0(2) .
C20 C21 C22 C26 176.14(15) .
C18 C17 C22 C21 0.8(2) .
N2 C17 C22 C21 -177.61(13) .
C18 C17 C22 C26 -176.34(14) .
N2 C17 C22 C26 5.2(2) .
C19 C18 C23 C24 68.92(18) .
C17 C18 C23 C24 -108.98(16) .
C19 C18 C23 C25 -55.3(2) .
C17 C18 C23 C25 126.76(16) .
C21 C22 C26 C28 36.2(2) .
C17 C22 C26 C28 -146.76(15) .
C21 C22 C26 C27 -86.95(18) .
C17 C22 C26 C27 90.10(18) .
C32B O3 C29 C30 39.6(6) .
C32A O3 C29 C30 -2.1(3) .
Li1 O3 C29 C30 -165.95(18) .
O3 C29 C30 C31 -20.2(3) .
C29 C30 C31 C32A 32.9(3) .
C29 C30 C31 C32B -3.5(5) .
C29 O3 C32A C31 23.5(3) .
Li1 O3 C32A C31 -174.78(18) .
C30 C31 C32A O3 -34.8(3) .
C29 O3 C32B C31 -39.9(7) .
Li1 O3 C32B C31 169.3(2) .
C30 C31 C32B O3 26.2(8) .
C36A O4 C33 C34 4.0(2) .
C36B O4 C33 C34 41.0(8) .
O4 C33 C34 C35 -26.7(2) .
C33 C34 C35 C36A 37.4(3) .
C33 C34 C35 C36B 3.6(9) .
C33 O4 C36A C35 20.4(3) .
C34 C35 C36A O4 -36.0(3) .
C33 O4 C36B C35 -36.4(13) .
C34 C35 C36B O4 19.8(14) .
